data_2002366
loop_
_publ_author_name
'Schroeder, F'
'Mueller-Buschbaum, Hk'

_publ_section_title
;
Synthese und Strukturaufklaerung von Sr Be La2 O5
;
_journal_name_full
;
Monatshefte fuer Chemie und verwandte Teile anderer Wissenschaften
(109,1978-)
;
_journal_page_first 959
_journal_page_last 966
_journal_volume 118
_journal_year 1987
_chemical_formula_structural 'Sr Be La2 O5'
_chemical_formula_sum 'Be La2 O5 Sr'
_chemical_name_systematic 'Strontium beryllium dilanthanum pentaoxide'
_space_group_IT_number 62
_symmetry_cell_setting orthorhombic
_symmetry_Int_Tables_number 62
_symmetry_space_group_name_Hall '-P 2ac 2n'
_symmetry_space_group_name_H-M 'P n m a'
_cell_angle_alpha 90
_cell_angle_beta 90
_cell_angle_gamma 90
_cell_formula_units_Z 4
_cell_length_a 9.7301(4)
_cell_length_b 7.377(9)
_cell_length_c 6.687(3)
_cell_volume 480.0
_refine_ls_R_factor_all 0.083
_cod_database_code 2002366

loop_
_symmetry_equiv_pos_as_xyz
x,y,z
1/2+x,1/2-y,1/2-z
-x,1/2+y,-z
1/2-x,-y,1/2+z
-x,-y,-z
1/2-x,1/2+y,1/2+z
x,1/2-y,z
1/2+x,y,1/2-z

loop_
_atom_site_label
_atom_site_type_symbol
_atom_site_symmetry_multiplicity
_atom_site_Wyckoff_symbol
_atom_site_fract_x
_atom_site_fract_y
_atom_site_fract_z
_atom_site_occupancy
_atom_site_attached_hydrogens
_atom_site_calc_flag
La1 La3+ 4 c 0.9747(2) 0.25 0.5971(3) 1. 0 d
La2 La3+ 8 d 0.8273(2) 0.0231(3) 0.0795(3) 0.5 0 d
Sr1 Sr2+ 8 d 0.8273(2) 0.0231(3) 0.0795(3) 0.5 0 d
Be1 Be2+ 4 c 0.097(8) 0.25 0.191(12) 1. 0 d
O1 O2- 8 d 0.433(2) 0.931(3) 0.810(3) 1. 0 d
O2 O2- 4 c 0.222(5) 0.25 0.663(7) 1. 0 d
O3 O2- 4 c 0.271(4) 0.25 0.135(5) 1. 0 d
O4 O2- 4 c 0.504(3) 0.25 0.521(5) 1. 0 d

loop_
_atom_type_symbol
_atom_type_oxidation_number
La3+ 3.000
Sr2+ 2.000
Be2+ 2.000
O2- -2.000
